data_1559852
loop_
_publ_author_name
'Nurdin, Lucie'
'Yang, Yan'
'Neate, Peter G. N.'
'Piers, Warren E.'
'Maron, Laurent'
'Neidig, Michael L.'
'Lin, Jian-Bin'
'Gelfand, Benjamin S.'

_publ_section_title
;
 Activation of ammonia and hydrazine by electron rich Fe(ii) complexes
 supported by a dianionic pentadentate ligand platform through a common
 terminal Fe(iii) amido intermediate.
;
_journal_issue 6
_journal_name_full 'Chemical science'
_journal_page_first 2231
_journal_page_last 2241
_journal_paper_doi 10.1039/d0sc06466a
_journal_volume 12
_journal_year 2020
_chemical_formula_moiety 'F6 Sb, C31 H32 B2 Fe N10, C6 H6'
_chemical_formula_sum 'C37 H38 B2 F6 Fe N10 Sb'
_chemical_formula_weight 935.99
_space_group_crystal_system monoclinic
_space_group_IT_number 14
_space_group_name_Hall '-P 2yn'
_space_group_name_H-M_alt 'P 1 21/n 1'
_atom_sites_solution_hydrogens geom
_atom_sites_solution_primary dual
_audit_creation_date 2019-04-24
_audit_creation_method
;
Olex2 1.2
(compiled 2018.05.29 svn.r3508 for OlexSys, GUI svn.r5506)
;
_audit_update_record
;
2020-11-14 deposited with the CCDC.	2020-12-22 downloaded from the CCDC.
;
_cell_angle_alpha 90
_cell_angle_beta 114.2040(10)
_cell_angle_gamma 90
_cell_formula_units_Z 4
_cell_length_a 11.9800(2)
_cell_length_b 25.1657(5)
_cell_length_c 14.4893(3)
_cell_measurement_reflns_used 9945
_cell_measurement_temperature 173
_cell_measurement_theta_max 71.811
_cell_measurement_theta_min 3.777
_cell_volume 3984.30(14)
_computing_cell_refinement 'SAINT V8.38A (?, 2016)'
_computing_data_reduction 'SAINT V8.38A (?, 2016)'
_computing_molecular_graphics 'Olex2 (Dolomanov et al., 2009)'
_computing_publication_material 'Olex2 (Dolomanov et al., 2009)'
_computing_structure_refinement 'ShelXL (Sheldrick, 2015)'
_computing_structure_solution 'ShelXT (Sheldrick, 2015)'
_diffrn_ambient_temperature 173
_diffrn_measured_fraction_theta_full 0.999
_diffrn_measured_fraction_theta_max 0.997
_diffrn_measurement_device_type 'Bruker APEX-II CCD'
_diffrn_measurement_method '\f and \w scans'
_diffrn_radiation_type CuK\a
_diffrn_radiation_wavelength 1.54178
_diffrn_reflns_av_R_equivalents 0.0422
_diffrn_reflns_av_unetI/netI 0.0373
_diffrn_reflns_Laue_measured_fraction_full 0.999
_diffrn_reflns_Laue_measured_fraction_max 0.997
_diffrn_reflns_limit_h_max 14
_diffrn_reflns_limit_h_min -14
_diffrn_reflns_limit_k_max 30
_diffrn_reflns_limit_k_min -29
_diffrn_reflns_limit_l_max 17
_diffrn_reflns_limit_l_min -17
_diffrn_reflns_number 28060
_diffrn_reflns_point_group_measured_fraction_full 0.999
_diffrn_reflns_point_group_measured_fraction_max 0.997
_diffrn_reflns_theta_full 67.679
_diffrn_reflns_theta_max 70.065
_diffrn_reflns_theta_min 3.512
_diffrn_standards_number 0
_exptl_absorpt_coefficient_mu 8.900
_exptl_absorpt_correction_T_max 0.7535
_exptl_absorpt_correction_T_min 0.6567
_exptl_absorpt_correction_type multi-scan
_exptl_absorpt_process_details
'SADABS-2016/2 (Bruker,2016/2) was used for absorption correction. wR2(int) was 0.0512 before and 0.0406 after correction. The Ratio of minimum to maximum transmission is 0.8715. The \l/2 correction factor is Not present.'
_exptl_crystal_colour red
_exptl_crystal_colour_primary red
_exptl_crystal_density_diffrn 1.560
_exptl_crystal_description block
_exptl_crystal_F_000 1884
_exptl_crystal_size_max 0.074
_exptl_crystal_size_mid 0.059
_exptl_crystal_size_min 0.043
_refine_diff_density_max 1.416
_refine_diff_density_min -0.975
_refine_diff_density_rms 0.086
_refine_ls_extinction_method none
_refine_ls_goodness_of_fit_ref 1.040
_refine_ls_hydrogen_treatment constr
_refine_ls_matrix_type full
_refine_ls_number_parameters 517
_refine_ls_number_reflns 7559
_refine_ls_number_restraints 0
_refine_ls_restrained_S_all 1.040
_refine_ls_R_factor_all 0.0593
_refine_ls_R_factor_gt 0.0447
_refine_ls_shift/su_max 0.001
_refine_ls_shift/su_mean 0.000
_refine_ls_structure_factor_coef Fsqd
_refine_ls_weighting_details 'w=1/[\s^2^(Fo^2^)+(0.0617P)^2^+4.0072P] where P=(Fo^2^+2Fc^2^)/3'
_refine_ls_weighting_scheme calc
_refine_ls_wR_factor_gt 0.1117
_refine_ls_wR_factor_ref 0.1195
_reflns_Friedel_coverage 0.000
_reflns_number_gt 6088
_reflns_number_total 7559
_reflns_threshold_expression 'I > 2\s(I)'
_cod_data_source_file d0sc06466a2.cif
_cod_data_source_block ln582red
_cod_depositor_comments
;Adding full bibliography for 1559850--1559855.cif.

 Adding full bibliography for 1559850--1559855.cif.
;
_cod_original_cell_volume 3984.29(14)
_cod_database_code 1559852
_shelx_shelxl_version_number 2018/3
_shelx_space_group_comment
;
The symmetry employed for this shelxl refinement is uniquely defined
by the following loop, which should always be used as a source of
symmetry information in preference to the above space-group names.
They are only intended as comments.
;
_shelx_estimated_absorpt_t_max 0.701
_shelx_estimated_absorpt_t_min 0.559
_olex2_refinement_description
;
1. Fixed Uiso
 At 1.2 times of:
  All C(H) groups, All N(H,H,H) groups
 At 1.5 times of:
  All C(H,H,H) groups
2.a Aromatic/amide H refined with riding coordinates:
 C1(H1), C2(H2), C3(H3), C4(H4), C5(H5), C6(H6), C8(H8), C9(H9), C11(H11),
 C12(H12), C15(H15), C16(H16), C17(H17), C20(H20), C21(H21), C23(H23), C24(H24),
  C26(H26), C27(H27), C28(H28), C29(H29), C30(H30), C31(H31), C1S(H1S),
 C2S(H2S), C3S(H3S), C4S(H4S), C5S(H5S), C6S(H6S)
2.b Idealised Me refined as rotating group:
 N10(H10A,H10B,H10C), C13(H13A,H13B,H13C), C25(H25A,H25B,H25C)
;
_olex2_submission_special_instructions 'No special instructions were received'

loop_
_space_group_symop_operation_xyz
'x, y, z'
'-x+1/2, y+1/2, -z+1/2'
'-x, -y, -z'
'x-1/2, -y-1/2, z-1/2'

loop_
_atom_site_label
_atom_site_type_symbol
_atom_site_fract_x
_atom_site_fract_y
_atom_site_fract_z
_atom_site_U_iso_or_equiv
_atom_site_adp_type
_atom_site_occupancy
_atom_site_site_symmetry_order
_atom_site_calc_flag
_atom_site_refinement_flags_posn
_atom_site_refinement_flags_adp
_atom_site_refinement_flags_occupancy
_atom_site_disorder_assembly
_atom_site_disorder_group
Sb1 Sb 0.78407(3) 0.49568(2) 0.63254(2) 0.04816(11) Uani 1 1 d . . . . .
Fe1 Fe 0.46218(5) 0.66219(2) 0.69340(4) 0.02523(13) Uani 1 1 d . . . . .
F1 F 0.7873(4) 0.52468(15) 0.7528(3) 0.0973(13) Uani 1 1 d . . . . .
F2 F 0.6407(3) 0.53399(16) 0.5650(3) 0.0899(12) Uani 1 1 d . . . . .
F3 F 0.8705(3) 0.55325(13) 0.6194(3) 0.0900(12) Uani 1 1 d . . . . .
F4 F 0.6954(5) 0.43856(15) 0.6470(4) 0.131(2) Uani 1 1 d . . . . .
F5 F 0.9272(4) 0.45824(19) 0.7021(3) 0.1125(16) Uani 1 1 d . . . . .
F6 F 0.7741(3) 0.46670(11) 0.5105(2) 0.0578(7) Uani 1 1 d . . . . .
N1 N 0.5738(3) 0.63795(11) 0.8275(2) 0.0284(6) Uani 1 1 d . . . . .
N2 N 0.5507(3) 0.65098(12) 0.9089(2) 0.0290(6) Uani 1 1 d . . . . .
N3 N 0.3251(3) 0.63810(12) 0.7281(2) 0.0305(6) Uani 1 1 d . . . . .
N4 N 0.3236(3) 0.65091(12) 0.8190(2) 0.0297(6) Uani 1 1 d . . . . .
N5 N 0.4479(3) 0.73419(11) 0.7475(2) 0.0268(6) Uani 1 1 d . . . . .
N6 N 0.3534(3) 0.68642(12) 0.5547(2) 0.0292(6) Uani 1 1 d . . . . .
N7 N 0.3651(3) 0.73572(12) 0.5203(2) 0.0302(6) Uani 1 1 d . . . . .
N8 N 0.5962(3) 0.68560(12) 0.6608(2) 0.0297(6) Uani 1 1 d . . . . .
N9 N 0.5915(3) 0.73502(12) 0.6211(2) 0.0304(6) Uani 1 1 d . . . . .
N10 N 0.4665(3) 0.58951(12) 0.6374(2) 0.0329(7) Uani 1 1 d . . . . .
H10A H 0.390937 0.581259 0.589571 0.039 Uiso 1 1 calc GR . . . .
H10B H 0.488740 0.565175 0.688285 0.039 Uiso 1 1 calc GR . . . .
H10C H 0.521630 0.589200 0.609089 0.039 Uiso 1 1 calc GR . . . .
C1 C 0.6742(3) 0.60748(15) 0.8613(3) 0.0337(8) Uani 1 1 d . . . . .
H1 H 0.710117 0.592212 0.819983 0.040 Uiso 1 1 calc R . . . .
C2 C 0.7180(4) 0.60147(16) 0.9651(3) 0.0375(9) Uani 1 1 d . . . . .
H2 H 0.788551 0.582388 1.008241 0.045 Uiso 1 1 calc R . . . .
C3 C 0.6365(3) 0.62936(15) 0.9924(3) 0.0345(8) Uani 1 1 d . . . . .
H3 H 0.640643 0.632611 1.059063 0.041 Uiso 1 1 calc R . . . .
C4 C 0.2190(3) 0.61375(16) 0.6744(3) 0.0380(9) Uani 1 1 d . . . . .
H4 H 0.196468 0.599566 0.608392 0.046 Uiso 1 1 calc R . . . .
C5 C 0.1467(4) 0.61204(18) 0.7278(3) 0.0433(10) Uani 1 1 d . . . . .
H5 H 0.066984 0.597346 0.706462 0.052 Uiso 1 1 calc R . . . .
C6 C 0.2150(3) 0.63621(16) 0.8186(3) 0.0364(8) Uani 1 1 d . . . . .
H6 H 0.190001 0.641674 0.872164 0.044 Uiso 1 1 calc R . . . .
C7 C 0.4411(3) 0.69102(15) 1.0085(3) 0.0340(8) Uani 1 1 d . . . . .
C8 C 0.3932(4) 0.65553(17) 1.0567(3) 0.0405(9) Uani 1 1 d . . . . .
H8 H 0.340560 0.627892 1.018421 0.049 Uiso 1 1 calc R . . . .
C9 C 0.4206(4) 0.65960(19) 1.1597(3) 0.0486(11) Uani 1 1 d . . . . .
H9 H 0.384009 0.635470 1.189426 0.058 Uiso 1 1 calc R . . . .
C10 C 0.4998(5) 0.6979(2) 1.2194(3) 0.0525(12) Uani 1 1 d . . . . .
C11 C 0.5503(4) 0.73334(19) 1.1729(4) 0.0505(11) Uani 1 1 d . . . . .
H11 H 0.605567 0.759949 1.212232 0.061 Uiso 1 1 calc R . . . .
C12 C 0.5208(4) 0.73016(17) 1.0701(3) 0.0408(9) Uani 1 1 d . . . . .
H12 H 0.555438 0.755174 1.040249 0.049 Uiso 1 1 calc R . . . .
C13 C 0.5327(6) 0.7008(3) 1.3326(4) 0.0767(18) Uani 1 1 d . . . . .
H13A H 0.458698 0.695929 1.344681 0.115 Uiso 1 1 calc GR . . . .
H13B H 0.569011 0.735497 1.358508 0.115 Uiso 1 1 calc GR . . . .
H13C H 0.591722 0.672678 1.367314 0.115 Uiso 1 1 calc GR . . . .
C14 C 0.4268(3) 0.73740(14) 0.8326(3) 0.0287(7) Uani 1 1 d . . . . .
C15 C 0.3855(4) 0.78542(15) 0.8554(3) 0.0366(8) Uani 1 1 d . . . . .
H15 H 0.368696 0.787921 0.913931 0.044 Uiso 1 1 calc R . . . .
C16 C 0.3687(4) 0.82911(16) 0.7943(3) 0.0401(9) Uani 1 1 d . . . . .
H16 H 0.335729 0.861075 0.807564 0.048 Uiso 1 1 calc R . . . .
C17 C 0.4006(3) 0.82564(15) 0.7131(3) 0.0352(8) Uani 1 1 d . . . . .
H17 H 0.393845 0.856065 0.672302 0.042 Uiso 1 1 calc R . . . .
C18 C 0.4427(3) 0.77791(14) 0.6904(3) 0.0287(7) Uani 1 1 d . . . . .
C19 C 0.5007(3) 0.82491(14) 0.5455(3) 0.0319(8) Uani 1 1 d . . . . .
C20 C 0.5720(4) 0.86471(16) 0.6115(3) 0.0402(9) Uani 1 1 d . . . . .
H20 H 0.598839 0.859595 0.682372 0.048 Uiso 1 1 calc R . . . .
C21 C 0.6044(4) 0.91083(16) 0.5775(4) 0.0437(10) Uani 1 1 d . . . . .
H21 H 0.653167 0.936461 0.625036 0.052 Uiso 1 1 calc R . . . .
C22 C 0.5670(4) 0.92046(15) 0.4750(3) 0.0389(9) Uani 1 1 d . . . . .
C23 C 0.4985(4) 0.88149(16) 0.4082(3) 0.0388(9) Uani 1 1 d . . . . .
H23 H 0.472062 0.886856 0.337501 0.047 Uiso 1 1 calc R . . . .
C24 C 0.4680(3) 0.83500(15) 0.4429(3) 0.0348(8) Uani 1 1 d . . . . .
H24 H 0.422967 0.808758 0.394969 0.042 Uiso 1 1 calc R . . . .
C25 C 0.6024(5) 0.97115(18) 0.4386(4) 0.0555(12) Uani 1 1 d . . . . .
H25A H 0.597101 0.966009 0.369904 0.083 Uiso 1 1 calc GR . . . .
H25B H 0.686442 0.980710 0.483901 0.083 Uiso 1 1 calc GR . . . .
H25C H 0.546696 0.999710 0.438421 0.083 Uiso 1 1 calc GR . . . .
C26 C 0.2580(3) 0.66343(15) 0.4807(3) 0.0348(8) Uani 1 1 d . . . . .
H26 H 0.230652 0.628199 0.482768 0.042 Uiso 1 1 calc R . . . .
C27 C 0.2052(4) 0.69795(17) 0.4011(3) 0.0396(9) Uani 1 1 d . . . . .
H27 H 0.135481 0.691689 0.339888 0.048 Uiso 1 1 calc R . . . .
C28 C 0.2746(3) 0.74359(16) 0.4289(3) 0.0354(8) Uani 1 1 d . . . . .
H28 H 0.260600 0.775201 0.389889 0.042 Uiso 1 1 calc R . . . .
C29 C 0.6994(4) 0.66253(16) 0.6652(3) 0.0371(8) Uani 1 1 d . . . . .
H29 H 0.725374 0.627580 0.689138 0.045 Uiso 1 1 calc R . . . .
C30 C 0.7619(4) 0.69716(18) 0.6297(3) 0.0434(10) Uani 1 1 d . . . . .
H30 H 0.837667 0.691060 0.624954 0.052 Uiso 1 1 calc R . . . .
C31 C 0.6916(3) 0.74235(17) 0.6027(3) 0.0388(9) Uani 1 1 d . . . . .
H31 H 0.710616 0.773671 0.575510 0.047 Uiso 1 1 calc R . . . .
C1S C 0.3557(7) 0.4963(3) 0.8377(7) 0.085(2) Uani 1 1 d . . . . .
H1S H 0.329227 0.509957 0.886459 0.102 Uiso 1 1 calc R . . . .
C2S C 0.2731(7) 0.4751(3) 0.7505(7) 0.091(2) Uani 1 1 d . . . . .
H2S H 0.188784 0.474115 0.737730 0.110 Uiso 1 1 calc R . . . .
C3S C 0.3132(8) 0.4544(3) 0.6794(6) 0.094(2) Uani 1 1 d . . . . .
H3S H 0.257046 0.439190 0.617897 0.112 Uiso 1 1 calc R . . . .
C4S C 0.4376(7) 0.4569(2) 0.7016(6) 0.0806(19) Uani 1 1 d . . . . .
H4S H 0.466622 0.443403 0.654335 0.097 Uiso 1 1 calc R . . . .
C5S C 0.5177(6) 0.4783(2) 0.7893(6) 0.0750(17) Uani 1 1 d . . . . .
H5S H 0.602544 0.479077 0.803841 0.090 Uiso 1 1 calc R . . . .
C6S C 0.4774(7) 0.4984(2) 0.8559(6) 0.0774(17) Uani 1 1 d . . . . .
H6S H 0.534013 0.514230 0.916498 0.093 Uiso 1 1 calc R . . . .
B1 B 0.4337(4) 0.68381(17) 0.8961(3) 0.0313(9) Uani 1 1 d . . . . .
B2 B 0.4743(4) 0.77076(17) 0.5924(3) 0.0313(9) Uani 1 1 d . . . . .

loop_
_atom_site_aniso_label
_atom_site_aniso_U_11
_atom_site_aniso_U_22
_atom_site_aniso_U_33
_atom_site_aniso_U_23
_atom_site_aniso_U_13
_atom_site_aniso_U_12
Sb1 0.05538(19) 0.03814(16) 0.05467(19) -0.01426(13) 0.02633(15) -0.00335(13)
Fe1 0.0230(3) 0.0224(3) 0.0279(3) -0.0013(2) 0.0080(2) -0.0012(2)
F1 0.152(4) 0.084(2) 0.072(2) -0.030(2) 0.063(2) 0.017(2)
F2 0.0552(19) 0.097(3) 0.107(3) -0.019(2) 0.0225(19) 0.0250(18)
F3 0.089(2) 0.062(2) 0.134(3) -0.033(2) 0.060(2) -0.0422(18)
F4 0.208(5) 0.056(2) 0.210(5) -0.034(3) 0.170(5) -0.051(3)
F5 0.122(3) 0.136(4) 0.064(2) 0.002(2) 0.023(2) 0.077(3)
F6 0.0770(19) 0.0495(15) 0.0492(15) -0.0177(13) 0.0282(14) -0.0032(14)
N1 0.0261(14) 0.0250(14) 0.0312(15) -0.0007(12) 0.0090(13) -0.0008(12)
N2 0.0278(15) 0.0261(15) 0.0297(15) -0.0016(12) 0.0083(12) -0.0008(12)
N3 0.0299(16) 0.0276(15) 0.0337(16) -0.0025(13) 0.0128(13) -0.0023(12)
N4 0.0270(15) 0.0311(15) 0.0312(15) -0.0011(13) 0.0121(13) -0.0019(12)
N5 0.0232(14) 0.0235(14) 0.0301(15) -0.0032(12) 0.0070(12) -0.0010(11)
N6 0.0304(15) 0.0268(15) 0.0271(14) -0.0025(12) 0.0084(13) -0.0012(12)
N7 0.0300(16) 0.0270(15) 0.0294(15) 0.0025(12) 0.0080(13) -0.0009(12)
N8 0.0259(15) 0.0258(15) 0.0364(16) 0.0014(13) 0.0118(13) -0.0002(12)
N9 0.0293(16) 0.0277(15) 0.0333(16) -0.0007(13) 0.0119(13) -0.0030(12)
N10 0.0316(16) 0.0276(15) 0.0361(16) -0.0026(13) 0.0105(14) 0.0013(12)
C1 0.0305(18) 0.0282(18) 0.039(2) 0.0012(16) 0.0109(16) 0.0037(14)
C2 0.032(2) 0.0322(19) 0.039(2) 0.0029(17) 0.0057(17) 0.0064(15)
C3 0.034(2) 0.0325(19) 0.0314(19) 0.0014(15) 0.0079(16) 0.0009(15)
C4 0.032(2) 0.041(2) 0.036(2) -0.0056(17) 0.0100(17) -0.0109(17)
C5 0.033(2) 0.050(2) 0.046(2) -0.002(2) 0.0148(19) -0.0103(18)
C6 0.0297(19) 0.039(2) 0.042(2) 0.0007(17) 0.0162(17) -0.0029(16)
C7 0.0328(19) 0.0342(19) 0.0333(19) 0.0005(16) 0.0120(16) 0.0078(16)
C8 0.040(2) 0.040(2) 0.040(2) 0.0017(18) 0.0153(18) 0.0051(18)
C9 0.057(3) 0.051(3) 0.043(2) 0.013(2) 0.026(2) 0.016(2)
C10 0.059(3) 0.060(3) 0.035(2) 0.000(2) 0.015(2) 0.027(2)
C11 0.055(3) 0.044(2) 0.042(2) -0.010(2) 0.008(2) 0.011(2)
C12 0.042(2) 0.038(2) 0.037(2) -0.0004(17) 0.0100(18) 0.0054(17)
C13 0.100(5) 0.091(4) 0.036(3) -0.006(3) 0.026(3) 0.027(4)
C14 0.0227(17) 0.0297(18) 0.0300(17) -0.0047(15) 0.0072(15) -0.0012(13)
C15 0.034(2) 0.036(2) 0.041(2) -0.0021(17) 0.0157(17) 0.0049(16)
C16 0.041(2) 0.031(2) 0.046(2) 0.0003(17) 0.0150(19) 0.0100(16)
C17 0.0328(19) 0.0283(18) 0.036(2) 0.0038(16) 0.0057(16) 0.0036(15)
C18 0.0222(16) 0.0257(17) 0.0299(17) -0.0015(14) 0.0022(14) -0.0029(13)
C19 0.0307(19) 0.0278(18) 0.0363(19) 0.0032(15) 0.0128(16) 0.0007(14)
C20 0.041(2) 0.036(2) 0.041(2) 0.0023(18) 0.0136(18) -0.0026(17)
C21 0.045(2) 0.032(2) 0.053(2) -0.0068(19) 0.020(2) -0.0075(17)
C22 0.042(2) 0.0283(19) 0.056(3) 0.0088(18) 0.031(2) 0.0072(16)
C23 0.036(2) 0.045(2) 0.042(2) 0.0062(18) 0.0217(18) 0.0077(17)
C24 0.0347(19) 0.0321(19) 0.039(2) -0.0025(16) 0.0162(17) 0.0000(16)
C25 0.068(3) 0.038(2) 0.076(3) 0.009(2) 0.046(3) 0.002(2)
C26 0.033(2) 0.0307(19) 0.0338(19) -0.0045(16) 0.0069(16) -0.0025(15)
C27 0.033(2) 0.042(2) 0.034(2) -0.0049(17) 0.0035(17) -0.0019(17)
C28 0.032(2) 0.036(2) 0.0334(19) 0.0027(16) 0.0082(16) 0.0038(16)
C29 0.035(2) 0.035(2) 0.043(2) 0.0016(17) 0.0171(18) 0.0038(16)
C30 0.032(2) 0.050(2) 0.055(3) 0.001(2) 0.023(2) 0.0015(18)
C31 0.0305(19) 0.041(2) 0.044(2) 0.0040(18) 0.0140(18) -0.0060(16)
C1S 0.091(5) 0.072(4) 0.112(6) -0.005(4) 0.062(5) -0.002(4)
C2S 0.067(4) 0.072(4) 0.135(7) 0.023(5) 0.041(5) -0.001(3)
C3S 0.115(6) 0.050(4) 0.087(5) 0.014(3) 0.012(4) -0.024(4)
C4S 0.115(6) 0.051(3) 0.093(5) 0.010(3) 0.060(5) 0.001(4)
C5S 0.075(4) 0.061(3) 0.101(5) 0.021(4) 0.049(4) 0.007(3)
C6S 0.090(5) 0.062(4) 0.084(4) 0.003(3) 0.040(4) -0.012(3)
B1 0.029(2) 0.030(2) 0.034(2) -0.0027(17) 0.0117(18) 0.0009(16)
B2 0.027(2) 0.030(2) 0.032(2) 0.0007(17) 0.0073(17) -0.0016(16)

loop_
_atom_type_symbol
_atom_type_description
_atom_type_scat_dispersion_real
_atom_type_scat_dispersion_imag
_atom_type_scat_source
C C 0.0181 0.0091 'International Tables Vol C Tables 4.2.6.8 and 6.1.1.4'
H H 0.0000 0.0000 'International Tables Vol C Tables 4.2.6.8 and 6.1.1.4'
B B 0.0090 0.0039 'International Tables Vol C Tables 4.2.6.8 and 6.1.1.4'
F F 0.0727 0.0534 'International Tables Vol C Tables 4.2.6.8 and 6.1.1.4'
Fe Fe -1.1336 3.1974 'International Tables Vol C Tables 4.2.6.8 and 6.1.1.4'
N N 0.0311 0.0180 'International Tables Vol C Tables 4.2.6.8 and 6.1.1.4'
Sb Sb -0.0562 5.8946 'International Tables Vol C Tables 4.2.6.8 and 6.1.1.4'

loop_
_geom_angle_atom_site_label_1
_geom_angle_atom_site_label_2
_geom_angle_atom_site_label_3
_geom_angle
_geom_angle_site_symmetry_1
_geom_angle_site_symmetry_3
_geom_angle_publ_flag
F2 Sb1 F1 87.13(18) . . ?
F2 Sb1 F6 90.98(15) . . ?
F3 Sb1 F1 89.52(19) . . ?
F3 Sb1 F2 88.57(19) . . ?
F3 Sb1 F4 178.82(17) . . ?
F3 Sb1 F5 91.3(2) . . ?
F3 Sb1 F6 91.72(15) . . ?
F4 Sb1 F1 89.5(2) . . ?
F4 Sb1 F2 90.7(2) . . ?
F4 Sb1 F5 89.4(3) . . ?
F4 Sb1 F6 89.25(17) . . ?
F5 Sb1 F1 91.78(18) . . ?
F5 Sb1 F2 178.89(17) . . ?
F5 Sb1 F6 90.11(15) . . ?
F6 Sb1 F1 177.72(17) . . ?
N1 Fe1 N3 87.28(13) . . ?
N1 Fe1 N5 91.54(12) . . ?
N1 Fe1 N6 177.77(13) . . ?
N1 Fe1 N10 89.82(12) . . ?
N3 Fe1 N5 88.02(12) . . ?
N3 Fe1 N10 89.14(13) . . ?
N5 Fe1 N10 176.79(12) . . ?
N6 Fe1 N3 94.69(13) . . ?
N6 Fe1 N5 89.56(12) . . ?
N6 Fe1 N10 89.18(13) . . ?
N8 Fe1 N1 92.30(13) . . ?
N8 Fe1 N3 179.56(13) . . ?
N8 Fe1 N5 91.85(12) . . ?
N8 Fe1 N6 85.72(13) . . ?
N8 Fe1 N10 91.00(13) . . ?
N2 N1 Fe1 119.3(2) . . ?
C1 N1 Fe1 133.6(3) . . ?
C1 N1 N2 107.1(3) . . ?
N1 N2 B1 121.0(3) . . ?
C3 N2 N1 109.4(3) . . ?
C3 N2 B1 129.5(3) . . ?
N4 N3 Fe1 120.6(2) . . ?
C4 N3 Fe1 132.5(3) . . ?
C4 N3 N4 106.6(3) . . ?
N3 N4 B1 118.2(3) . . ?
C6 N4 N3 109.0(3) . . ?
C6 N4 B1 132.4(3) . . ?
C14 N5 Fe1 119.0(2) . . ?
C14 N5 C18 121.6(3) . . ?
C18 N5 Fe1 118.8(2) . . ?
N7 N6 Fe1 121.6(2) . . ?
C26 N6 Fe1 131.9(3) . . ?
C26 N6 N7 106.4(3) . . ?
N6 N7 B2 116.8(3) . . ?
C28 N7 N6 109.4(3) . . ?
C28 N7 B2 133.8(3) . . ?
N9 N8 Fe1 119.0(2) . . ?
C29 N8 Fe1 133.9(3) . . ?
C29 N8 N9 107.0(3) . . ?
N8 N9 B2 120.8(3) . . ?
C31 N9 N8 108.8(3) . . ?
C31 N9 B2 129.9(3) . . ?
N1 C1 C2 110.1(3) . . ?
C1 C2 C3 104.9(3) . . ?
N2 C3 C2 108.5(3) . . ?
N3 C4 C5 110.7(4) . . ?
C6 C5 C4 105.0(4) . . ?
N4 C6 C5 108.7(4) . . ?
C8 C7 C12 116.3(4) . . ?
C8 C7 B1 125.0(4) . . ?
C12 C7 B1 117.6(4) . . ?
C9 C8 C7 121.6(4) . . ?
C10 C9 C8 121.5(4) . . ?
C9 C10 C11 117.8(4) . . ?
C9 C10 C13 121.0(5) . . ?
C11 C10 C13 121.2(5) . . ?
C12 C11 C10 120.8(5) . . ?
C11 C12 C7 122.0(4) . . ?
N5 C14 C15 118.8(3) . . ?
N5 C14 B1 118.9(3) . . ?
C15 C14 B1 121.8(3) . . ?
C16 C15 C14 120.8(4) . . ?
C15 C16 C17 118.7(4) . . ?
C16 C17 C18 120.6(4) . . ?
N5 C18 C17 119.0(3) . . ?
N5 C18 B2 118.2(3) . . ?
C17 C18 B2 122.6(3) . . ?
C20 C19 B2 119.0(3) . . ?
C24 C19 C20 115.0(3) . . ?
C24 C19 B2 125.8(3) . . ?
C21 C20 C19 122.5(4) . . ?
C20 C21 C22 121.1(4) . . ?
C21 C22 C23 117.6(4) . . ?
C21 C22 C25 120.6(4) . . ?
C23 C22 C25 121.8(4) . . ?
C24 C23 C22 121.0(4) . . ?
C23 C24 C19 122.8(4) . . ?
N6 C26 C27 110.3(3) . . ?
C26 C27 C28 105.5(3) . . ?
N7 C28 C27 108.2(3) . . ?
N8 C29 C30 109.8(4) . . ?
C31 C30 C29 105.4(4) . . ?
N9 C31 C30 108.9(4) . . ?
C2S C1S C6S 120.4(7) . . ?
C1S C2S C3S 119.4(7) . . ?
C4S C3S C2S 118.0(7) . . ?
C5S C4S C3S 121.1(7) . . ?
C6S C5S C4S 120.0(7) . . ?
C5S C6S C1S 121.0(7) . . ?
N2 B1 C7 105.3(3) . . ?
N2 B1 C14 109.9(3) . . ?
N4 B1 N2 104.8(3) . . ?
N4 B1 C7 117.6(3) . . ?
N4 B1 C14 101.7(3) . . ?
C7 B1 C14 116.9(3) . . ?
N7 B2 N9 105.4(3) . . ?
N7 B2 C18 102.5(3) . . ?
N7 B2 C19 116.7(3) . . ?
N9 B2 C18 109.5(3) . . ?
N9 B2 C19 106.7(3) . . ?
C19 B2 C18 115.6(3) . . ?

loop_
_geom_bond_atom_site_label_1
_geom_bond_atom_site_label_2
_geom_bond_distance
_geom_bond_site_symmetry_2
_geom_bond_publ_flag
Sb1 F1 1.875(3) . ?
Sb1 F2 1.860(3) . ?
Sb1 F3 1.835(3) . ?
Sb1 F4 1.850(3) . ?
Sb1 F5 1.851(4) . ?
Sb1 F6 1.871(3) . ?
Fe1 N1 1.951(3) . ?
Fe1 N3 1.999(3) . ?
Fe1 N5 2.009(3) . ?
Fe1 N6 1.991(3) . ?
Fe1 N8 1.942(3) . ?
Fe1 N10 2.010(3) . ?
N1 N2 1.357(4) . ?
N1 C1 1.339(5) . ?
N2 C3 1.340(5) . ?
N2 B1 1.572(5) . ?
N3 N4 1.363(4) . ?
N3 C4 1.337(5) . ?
N4 C6 1.350(5) . ?
N4 B1 1.570(5) . ?
N5 C14 1.359(5) . ?
N5 C18 1.362(5) . ?
N6 N7 1.366(4) . ?
N6 C26 1.336(5) . ?
N7 C28 1.338(5) . ?
N7 B2 1.568(5) . ?
N8 N9 1.362(4) . ?
N8 C29 1.344(5) . ?
N9 C31 1.344(5) . ?
N9 B2 1.573(5) . ?
C1 C2 1.383(6) . ?
C2 C3 1.386(6) . ?
C4 C5 1.379(6) . ?
C5 C6 1.374(6) . ?
C7 C8 1.394(6) . ?
C7 C12 1.407(6) . ?
C7 B1 1.605(5) . ?
C8 C9 1.394(6) . ?
C9 C10 1.380(7) . ?
C10 C11 1.396(7) . ?
C10 C13 1.523(6) . ?
C11 C12 1.385(6) . ?
C14 C15 1.397(5) . ?
C14 B1 1.616(6) . ?
C15 C16 1.374(6) . ?
C16 C17 1.381(6) . ?
C17 C18 1.393(5) . ?
C18 B2 1.623(6) . ?
C19 C20 1.406(5) . ?
C19 C24 1.397(6) . ?
C19 B2 1.611(5) . ?
C20 C21 1.378(6) . ?
C21 C22 1.385(6) . ?
C22 C23 1.386(6) . ?
C22 C25 1.506(6) . ?
C23 C24 1.380(5) . ?
C26 C27 1.373(6) . ?
C27 C28 1.378(6) . ?
C29 C30 1.379(6) . ?
C30 C31 1.373(6) . ?
C1S C2S 1.355(11) . ?
C1S C6S 1.372(9) . ?
C2S C3S 1.403(11) . ?
C3S C4S 1.391(10) . ?
C4S C5S 1.351(10) . ?
C5S C6S 1.341(9) . ?
